data_2106623
loop_
_publ_author_name
'Udovenko, Anatoly'
'Laptash, Natalia'

_publ_section_title
;
 Crystal structure and phase transition in (NH~4~)~3~WO~2~F~5~: from
 dynamic to static orientational disorder
;
_journal_coeditor_code BP5078
_journal_issue 4
_journal_name_full 'Acta Crystallographica Section B'
_journal_page_first 478
_journal_page_last 483
_journal_paper_doi 10.1107/S2052520615010835
_journal_volume 71
_journal_year 2015
_chemical_formula_moiety 'F4 W O2, F, 3(H4 N)'
_chemical_formula_sum 'F5 H12 N3 O2 W'
_chemical_formula_weight 370.98
_space_group_IT_number 205
_symmetry_cell_setting cubic
_symmetry_space_group_name_Hall '-P 2ac 2ab 3'
_symmetry_space_group_name_H-M 'P a -3'
_atom_sites_solution_primary direct
_atom_sites_solution_secondary difmap
_cell_angle_alpha 90.00
_cell_angle_beta 90.00
_cell_angle_gamma 90.00
_cell_formula_units_Z 8
_cell_length_a 11.9635(7)
_cell_length_b 11.9635(7)
_cell_length_c 11.9635(7)
_cell_measurement_reflns_used 868
_cell_measurement_temperature 193(2)
_cell_measurement_theta_max 32.99
_cell_measurement_theta_min 1.70
_cell_volume 1712.28(17)
_computing_cell_refinement 'Bruker SAINT'
_computing_data_collection 'Bruker APEX2'
_computing_data_reduction 'Bruker SAINT'
_computing_molecular_graphics 'Bruker SHELXTL'
_computing_publication_material 'Bruker SHELXTL'
_computing_structure_refinement 'SHELXL-97 (Sheldrick, 2008)'
_computing_structure_solution 'SHELXS-97 (Sheldrick, 2008)'
_diffrn_ambient_temperature 193(2)
_diffrn_detector_area_resol_mean 8.33
_diffrn_measured_fraction_theta_full 0.994
_diffrn_measured_fraction_theta_max 0.994
_diffrn_measurement_device_type 'Bruker APEXII CCD'
_diffrn_measurement_method '\f and \w scans'
_diffrn_radiation_monochromator graphite
_diffrn_radiation_source 'fine-focus sealed tube'
_diffrn_radiation_type MoK\a
_diffrn_radiation_wavelength 0.71073
_diffrn_reflns_av_R_equivalents 0.0334
_diffrn_reflns_av_sigmaI/netI 0.0101
_diffrn_reflns_limit_h_max 18
_diffrn_reflns_limit_h_min -18
_diffrn_reflns_limit_k_max 18
_diffrn_reflns_limit_k_min -16
_diffrn_reflns_limit_l_max 18
_diffrn_reflns_limit_l_min -18
_diffrn_reflns_number 27085
_diffrn_reflns_theta_full 32.99
_diffrn_reflns_theta_max 32.99
_diffrn_reflns_theta_min 1.70
_exptl_absorpt_coefficient_mu 13.562
_exptl_absorpt_correction_T_max 0.1939
_exptl_absorpt_correction_T_min 0.1939
_exptl_absorpt_correction_type multi-scan
_exptl_absorpt_process_details 'SADABS 2008/1'
_exptl_crystal_colour colorless
_exptl_crystal_density_diffrn 2.878
_exptl_crystal_density_method 'not measured'
_exptl_crystal_description sphere
_exptl_crystal_F_000 1360
_exptl_crystal_size_max 0.18
_exptl_crystal_size_mid 0.18
_exptl_crystal_size_min 0.18
_refine_diff_density_max 1.904
_refine_diff_density_min -1.317
_refine_ls_extinction_coef 0.00054(7)
_refine_ls_extinction_expression Fc^*^=kFc[1+0.001xFc^2^\l^3^/sin(2\q)]^-1/4^
_refine_ls_extinction_method SHELXL
_refine_ls_goodness_of_fit_ref 0.979
_refine_ls_hydrogen_treatment undef
_refine_ls_matrix_type full
_refine_ls_number_parameters 38
_refine_ls_number_reflns 1079
_refine_ls_number_restraints 0
_refine_ls_restrained_S_all 0.979
_refine_ls_R_factor_all 0.0601
_refine_ls_R_factor_gt 0.0373
_refine_ls_shift/su_max 0.000
_refine_ls_shift/su_mean 0.000
_refine_ls_structure_factor_coef Fsqd
_refine_ls_weighting_details 'calc w=1/[\s^2^(Fo^2^)+(0.0310P)^2^+14.1528P] where P=(Fo^2^+2Fc^2^)/3'
_refine_ls_weighting_scheme calc
_refine_ls_wR_factor_gt 0.0851
_refine_ls_wR_factor_ref 0.1009
_reflns_number_gt 696
_reflns_number_total 1134
_reflns_threshold_expression >2sigma(I)
_cod_data_source_file bp5078sup1.cif
_cod_data_source_block 193K
_cod_depositor_comments
;
The following automatic conversions were performed:

'_symmetry_cell_setting' value 'Cubic' changed to 'cubic' according
to
/usr/data/users/saulius/crontab/automatic-downloads/rss-feeds/IUCr/lib/dictionaries/cif_core.dic
dictionary named 'cif_core.dic' version 2.4.2 from 2011-04-26.

'_exptl_absorpt_correction_type' value 'Multi-scan' changed to
'multi-scan' according to
/usr/data/users/saulius/crontab/automatic-downloads/rss-feeds/IUCr/lib/dictionaries/cif_core.dic
dictionary named 'cif_core.dic' version 2.4.2 from 2011-04-26.

Automatic conversion script
Id: cif_fix_values 3271 2015-04-21 07:52:19Z andrius 
;
_cod_original_sg_symbol_Hall '-P 2ac 2ab'
_cod_original_sg_symbol_H-M Pa-3
_cod_original_formula_sum 'F5 H12 N3 O2 W '
_cod_database_code 2106623

loop_
_symmetry_equiv_pos_as_xyz
'x, y, z'
'z, x, y'
'y, z, x'
'x+1/2, -y+1/2, -z'
'z+1/2, -x+1/2, -y'
'y+1/2, -z+1/2, -x'
'-x, y+1/2, -z+1/2'
'-z, x+1/2, -y+1/2'
'-y, z+1/2, -x+1/2'
'-x+1/2, -y, z+1/2'
'-z+1/2, -x, y+1/2'
'-y+1/2, -z, x+1/2'
'-x, -y, -z'
'-z, -x, -y'
'-y, -z, -x'
'-x-1/2, y-1/2, z'
'-z-1/2, x-1/2, y'
'-y-1/2, z-1/2, x'
'x, -y-1/2, z-1/2'
'z, -x-1/2, y-1/2'
'y, -z-1/2, x-1/2'
'x-1/2, y, -z-1/2'
'z-1/2, x, -y-1/2'
'y-1/2, z, -x-1/2'

loop_
_atom_site_type_symbol
_atom_site_label
_atom_site_fract_x
_atom_site_fract_y
_atom_site_fract_z
_atom_site_U_iso_or_equiv
_atom_site_adp_type
_atom_site_calc_flag
_atom_site_refinement_flags
_atom_site_occupancy
_atom_site_symmetry_multiplicity
_atom_site_attached_hydrogens
W W1 0.5000 0.0000 0.5000 0.02738(16) Uani d S 1 6 0
W W2 0.5000 0.5000 0.5000 0.04546(18) Uani d S 1 6 0
N N1 0.5152(6) 0.2579(5) 0.2331(7) 0.059(2) Uani d . 1 1 4
F F3 0.2445(4) 0.2445(4) 0.2445(4) 0.0514(19) Uani d S 1 3 0
F F1 0.4455(3) 0.1082(3) 0.3996(3) 0.0398(8) Uani d . 1 1 0
F F2 0.4786(5) 0.3465(3) 0.5179(5) 0.0697(15) Uani d . 1 1 0

loop_
_atom_site_aniso_label
_atom_site_aniso_U_11
_atom_site_aniso_U_22
_atom_site_aniso_U_33
_atom_site_aniso_U_12
_atom_site_aniso_U_13
_atom_site_aniso_U_23
W1 0.02738(16) 0.02738(16) 0.02738(16) -0.00399(10) 0.00399(10) 0.00399(10)
W2 0.04546(18) 0.04546(18) 0.04546(18) 0.00152(16) 0.00152(16) 0.00152(16)
N1 0.078(5) 0.037(4) 0.063(5) -0.019(4) -0.009(4) 0.022(3)
F3 0.0514(19) 0.0514(19) 0.0514(19) -0.002(2) -0.002(2) -0.002(2)
F1 0.0450(19) 0.0366(18) 0.0379(19) 0.0029(16) -0.0047(16) 0.0123(15)
F2 0.099(5) 0.0236(16) 0.086(4) -0.015(2) -0.010(3) 0.009(2)

loop_
_atom_type_symbol
_atom_type_description
_atom_type_scat_dispersion_real
_atom_type_scat_dispersion_imag
_atom_type_scat_source
N N 0.0061 0.0033 'International Tables Vol C Tables 4.2.6.8 and 6.1.1.4'
H H 0.0000 0.0000 'International Tables Vol C Tables 4.2.6.8 and 6.1.1.4'
F F 0.0171 0.0103 'International Tables Vol C Tables 4.2.6.8 and 6.1.1.4'
W W -0.8490 6.8722 'International Tables Vol C Tables 4.2.6.8 and 6.1.1.4'

loop_
_geom_angle_atom_site_label_1
_geom_angle_atom_site_label_2
_geom_angle_atom_site_label_3
_geom_angle_site_symmetry_1
_geom_angle_site_symmetry_3
_geom_angle
F1 W1 F1 . 18_655 88.83(16)
F1 W1 F1 . 20_566 88.83(16)
F1 W1 F1 18_655 8_645 88.83(16)
F1 W1 F1 8_645 13_656 88.83(16)
F1 W1 F1 6_556 13_656 88.83(16)
F1 W1 F1 6_556 20_566 88.83(16)
F1 W1 F1 . 6_556 91.17(16)
F1 W1 F1 18_655 20_566 91.17(16)
F1 W1 F1 . 8_645 91.17(16)
F1 W1 F1 6_556 8_645 91.17(16)
F1 W1 F1 18_655 13_656 91.17(16)
F1 W1 F1 20_566 13_656 91.17(16)
F1 W1 F1 18_655 6_556 180.00(17)
F1 W1 F1 20_566 8_645 180.00(17)
F1 W1 F1 . 13_656 179.9990(10)
F2 W2 F2 13_666 15_666 89.6(3)
F2 W2 F2 . 2 89.6(3)
F2 W2 F2 13_666 14_666 89.6(3)
F2 W2 F2 15_666 14_666 89.6(3)
F2 W2 F2 . 3 89.6(3)
F2 W2 F2 2 3 89.6(3)
F2 W2 F2 . 15_666 90.4(3)
F2 W2 F2 13_666 2 90.4(3)
F2 W2 F2 15_666 2 90.4(3)
F2 W2 F2 . 14_666 90.4(3)
F2 W2 F2 13_666 3 90.4(3)
F2 W2 F2 14_666 3 90.4(3)
F2 W2 F2 . 13_666 179.9990(10)
F2 W2 F2 2 14_666 180.0000(10)
F2 W2 F2 15_666 3 180.0

loop_
_geom_bond_atom_site_label_1
_geom_bond_atom_site_label_2
_geom_bond_site_symmetry_2
_geom_bond_distance
W1 F1 . 1.882(3)
W1 F1 18_655 1.882(3)
W1 F1 6_556 1.882(3)
W1 F1 20_566 1.882(3)
W1 F1 8_645 1.882(3)
W1 F1 13_656 1.882(3)
W2 F2 . 1.867(4)
W2 F2 13_666 1.867(4)
W2 F2 15_666 1.867(4)
W2 F2 2 1.867(4)
W2 F2 14_666 1.867(4)
W2 F2 3 1.867(4)
N1 F3 22_656 2.760(8)
N1 F1 . 2.806(7)
N1 F2 19_565 2.894(11)
N1 F1 24_656 2.946(8)
N1 F2 2 2.969(10)
F1 F1 20_566 2.634(6)
F1 F1 18_655 2.634(6)
F1 F1 6_556 2.688(6)
F1 F1 8_645 2.688(6)
F2 F2 2 2.632(8)
F2 F2 3 2.632(8)
F2 F2 15_666 2.648(8)
F2 F2 14_666 2.648(8)
